data_4107491
loop_
_publ_author_name
'Cisco Bee'
'Soo Bong Han'
'Abbas Hassan'
'Hiroki Iida'
'Michael J. Krische'

_publ_section_title
;
 Diastereo- and Enantioselective Hydrogenative Aldol Coupling of Vinyl
 Ketones: Design of Effective Monodentate TADDOL-Like Phosphonite Ligands
;
_journal_name_full 'Journal of the American Chemical Society'
_journal_page_first 2746
_journal_page_last 2747
_journal_paper_doi 10.1021/ja710862u
_journal_volume 130
_journal_year 2008
_chemical_formula_sum 'C14 H13 Br N O4'
_chemical_formula_weight 339.16
_chemical_name_systematic
; 
 ? 
;
_space_group_IT_number 1
_symmetry_cell_setting triclinic
_symmetry_space_group_name_Hall 'P 1'
_symmetry_space_group_name_H-M 'P 1'
_atom_sites_solution_hydrogens geom
_atom_sites_solution_primary direct
_atom_sites_solution_secondary difmap
_audit_creation_method SHELXL-97
_cell_angle_alpha 113.920(5)
_cell_angle_beta 94.895(5)
_cell_angle_gamma 96.313(5)
_cell_formula_units_Z 2
_cell_length_a 5.0572(7)
_cell_length_b 11.6708(14)
_cell_length_c 13.3628(15)
_cell_measurement_temperature 293(2)
_cell_volume 709.22(16)
_computing_structure_refinement 'SHELXL-97 (Sheldrick, 1997)'
_computing_structure_solution 'SHELXS-97 (Sheldrick, 1990)'
_diffrn_ambient_temperature 293(2)
_diffrn_measured_fraction_theta_full 0.965
_diffrn_measured_fraction_theta_max 0.965
_diffrn_radiation_monochromator graphite
_diffrn_radiation_source 'fine-focus sealed tube'
_diffrn_radiation_type MoK\a
_diffrn_radiation_wavelength 0.71073
_diffrn_reflns_av_R_equivalents 0.0000
_diffrn_reflns_av_sigmaI/netI 0.0795
_diffrn_reflns_limit_h_max 6
_diffrn_reflns_limit_h_min -5
_diffrn_reflns_limit_k_max 11
_diffrn_reflns_limit_k_min -13
_diffrn_reflns_limit_l_max 15
_diffrn_reflns_limit_l_min -14
_diffrn_reflns_number 3526
_diffrn_reflns_theta_full 24.98
_diffrn_reflns_theta_max 24.98
_diffrn_reflns_theta_min 1.68
_exptl_absorpt_coefficient_mu 2.910
_exptl_absorpt_correction_T_max 0.8925
_exptl_absorpt_correction_T_min 0.5183
_exptl_crystal_density_diffrn 1.588
_exptl_crystal_F_000 342
_exptl_crystal_size_max 0.26
_exptl_crystal_size_mid 0.11
_exptl_crystal_size_min 0.04
_refine_diff_density_max 1.814
_refine_diff_density_min -0.634
_refine_diff_density_rms 0.119
_refine_ls_abs_structure_details 'Flack H D (1983), Acta Cryst. A39, 876-881'
_refine_ls_abs_structure_Flack 0.05(2)
_refine_ls_extinction_coef 0.000(3)
_refine_ls_extinction_expression Fc^*^=kFc[1+0.001xFc^2^\l^3^/sin(2\q)]^-1/4^
_refine_ls_extinction_method SHELXL
_refine_ls_goodness_of_fit_ref 1.340
_refine_ls_hydrogen_treatment mixed
_refine_ls_matrix_type full
_refine_ls_number_parameters 369
_refine_ls_number_reflns 3526
_refine_ls_number_restraints 3
_refine_ls_restrained_S_all 1.340
_refine_ls_R_factor_all 0.1003
_refine_ls_R_factor_gt 0.0759
_refine_ls_shift/su_max 1.438
_refine_ls_shift/su_mean 0.014
_refine_ls_structure_factor_coef Fsqd
_refine_ls_weighting_details 'calc w=1/[\s^2^(Fo^2^)+(0.0482P)^2^+1.7279P] where P=(Fo^2^+2Fc^2^)/3'
_refine_ls_weighting_scheme calc
_refine_ls_wR_factor_gt 0.1760
_refine_ls_wR_factor_ref 0.1876
_reflns_number_gt 2739
_reflns_number_total 3526
_reflns_threshold_expression >2sigma(I)
_cod_data_source_file ja710862u-file001.cif
_cod_data_source_block cb1x2
_cod_original_cell_volume 709.22(15)
_cod_database_code 4107491

loop_
_symmetry_equiv_pos_as_xyz
'x, y, z'

loop_
_atom_site_label
_atom_site_type_symbol
_atom_site_fract_x
_atom_site_fract_y
_atom_site_fract_z
_atom_site_U_iso_or_equiv
_atom_site_adp_type
_atom_site_occupancy
_atom_site_symmetry_multiplicity
_atom_site_calc_flag
_atom_site_refinement_flags
Br1 Br -0.2012(3) -0.23795(14) 0.14975(12) 0.0754(6) Uani 1 1 d .
N1 N 0.261(2) 0.1175(11) 0.6593(10) 0.046(3) Uani 1 1 d .
C2 C 0.329(3) 0.0996(12) 0.5534(12) 0.047(3) Uani 1 1 d .
C3 C 0.117(3) -0.0030(11) 0.4734(11) 0.042(3) Uani 1 1 d .
C4 C 0.078(3) -0.0645(16) 0.3536(15) 0.061(4) Uani 1 1 d .
H4 H 0.1913 -0.0414 0.3112 0.073 Uiso 1 1 calc R
C5 C -0.136(3) -0.1580(13) 0.3086(11) 0.045(4) Uani 1 1 d .
C6 C -0.320(3) -0.1950(14) 0.3593(12) 0.057(4) Uani 1 1 d .
H6 H -0.4701 -0.2553 0.3194 0.068 Uiso 1 1 d R
C7 C -0.280(3) -0.1354(13) 0.4792(12) 0.052(3) Uani 1 1 d .
H7 H -0.3988 -0.1600 0.5189 0.063 Uiso 1 1 calc R
C8 C -0.060(3) -0.0406(14) 0.5335(13) 0.050(4) Uani 1 1 d .
C9 C 0.033(2) 0.0390(11) 0.6493(10) 0.033(3) Uani 1 1 d .
O10 O 0.522(2) 0.1540(10) 0.5352(10) 0.064(3) Uani 1 1 d .
O11 O -0.0741(17) 0.0385(9) 0.7256(8) 0.053(2) Uani 1 1 d .
C12 C 0.390(2) 0.2136(11) 0.7635(10) 0.041(3) Uani 1 1 d .
H12A H 0.5783 0.2341 0.7585 0.049 Uiso 1 1 calc R
H12B H 0.3814 0.1803 0.8191 0.049 Uiso 1 1 calc R
C13 C 0.266(2) 0.3345(10) 0.8005(10) 0.033(3) Uani 1 1 d .
H13 H 0.0704 0.3085 0.7840 0.040 Uiso 1 1 calc R
O14 O 0.3350(14) 0.3981(7) 0.7366(7) 0.0383(19) Uani 1 1 d .
C15 C 0.332(2) 0.4165(11) 0.9255(10) 0.041(3) Uani 1 1 d .
H15 H 0.5283 0.4353 0.9454 0.049 Uiso 1 1 calc R
C16 C 0.223(3) 0.5448(12) 0.9567(12) 0.052(3) Uani 1 1 d .
H16A H 0.2665 0.5951 1.0350 0.079 Uiso 1 1 calc R
H16B H 0.0311 0.5280 0.9363 0.079 Uiso 1 1 calc R
H16C H 0.3030 0.5900 0.9180 0.079 Uiso 1 1 calc R
C17 C 0.220(3) 0.3539(12) 0.9922(10) 0.044(3) Uani 1 1 d .
O18 O -0.0133(19) 0.3000(9) 0.9691(8) 0.058(2) Uani 1 1 d .
C19 C 0.396(3) 0.3611(17) 1.0924(12) 0.069(4) Uani 1 1 d .
H19A H 0.3121 0.3029 1.1187 0.103 Uiso 1 1 calc R
H19B H 0.4208 0.4459 1.1496 0.103 Uiso 1 1 calc R
H19C H 0.5678 0.3392 1.0726 0.103 Uiso 1 1 calc R
Br2 Br 1.6457(3) 1.09920(15) 1.18695(14) 0.0838(7) Uani 1 1 d .
N1A N 0.9109(18) 0.7139(9) 0.7349(8) 0.035(2) Uani 1 1 d .
C2A C 0.914(2) 0.7490(12) 0.8484(11) 0.038(3) Uani 1 1 d .
C3A C 1.162(2) 0.8468(13) 0.9028(12) 0.046(3) Uani 1 1 d .
C4A C 1.268(3) 0.9152(14) 1.0117(12) 0.045(3) Uani 1 1 d .
H4A H 1.1864 0.9036 1.0673 0.054 Uiso 1 1 d R
C5A C 1.484(3) 0.9968(15) 1.0336(12) 0.055(4) Uani 1 1 d .
C6A C 1.611(3) 1.0252(12) 0.9568(13) 0.053(4) Uani 1 1 d .
H6A H 1.7612 1.0879 0.9774 0.064 Uiso 1 1 d R
C7A C 1.502(3) 0.9552(14) 0.8457(13) 0.052(4) Uani 1 1 d .
H7A H 1.5827 0.9665 0.7897 0.062 Uiso 1 1 calc R
C8A C 1.273(2) 0.8697(12) 0.8220(11) 0.035(3) Uani 1 1 d .
C9A C 1.114(2) 0.7813(12) 0.7096(11) 0.037(3) Uani 1 1 d .
O10A O 0.7557(17) 0.7052(8) 0.8905(7) 0.045(2) Uani 1 1 d .
O11A O 1.1473(15) 0.7749(8) 0.6209(7) 0.043(2) Uani 1 1 d .
C12A C 0.688(2) 0.6252(11) 0.6529(10) 0.037(3) Uani 1 1 d .
H12C H 0.6464 0.6560 0.5970 0.045 Uiso 1 1 calc R
H12D H 0.5303 0.6239 0.6892 0.045 Uiso 1 1 calc R
C13A C 0.748(2) 0.4900(12) 0.5965(10) 0.038(3) Uani 1 1 d .
H13A H 0.5772 0.4346 0.5573 0.045 Uiso 1 1 calc R
O14A O 0.8447(13) 0.4521(7) 0.6798(6) 0.0380(19) Uani 1 1 d .
C15A C 0.945(2) 0.4688(12) 0.5139(10) 0.040(3) Uani 1 1 d .
H15A H 1.1143 0.5260 0.5511 0.048 Uiso 1 1 calc R
C16A C 0.999(3) 0.3326(12) 0.4669(11) 0.049(3) Uani 1 1 d .
H16D H 1.0671 0.3126 0.5261 0.074 Uiso 1 1 calc R
H16E H 1.1300 0.3233 0.4171 0.074 Uiso 1 1 calc R
H16F H 0.8356 0.2761 0.4276 0.074 Uiso 1 1 calc R
C17A C 0.834(3) 0.4976(15) 0.4142(11) 0.054(4) Uani 1 1 d .
O18A O 0.5949(18) 0.4818(16) 0.3890(9) 0.106(5) Uani 1 1 d .
C19A C 1.021(3) 0.5476(15) 0.3584(12) 0.056(4) Uani 1 1 d .
H19D H 0.9224 0.5550 0.2971 0.084 Uiso 1 1 calc R
H19E H 1.1483 0.4910 0.3320 0.084 Uiso 1 1 calc R
H19F H 1.1137 0.6297 0.4095 0.084 Uiso 1 1 calc R

loop_
_atom_site_aniso_label
_atom_site_aniso_U_11
_atom_site_aniso_U_22
_atom_site_aniso_U_33
_atom_site_aniso_U_23
_atom_site_aniso_U_13
_atom_site_aniso_U_12
Br1 0.0830(12) 0.0739(12) 0.0545(11) 0.0160(9) 0.0042(8) 0.0011(9)
N1 0.041(7) 0.054(7) 0.053(8) 0.029(6) 0.020(6) 0.015(6)
C2 0.052(9) 0.038(8) 0.062(10) 0.024(7) 0.024(7) 0.027(7)
C3 0.051(8) 0.024(7) 0.048(9) 0.010(6) -0.004(7) 0.017(6)
C4 0.070(10) 0.057(10) 0.074(12) 0.041(9) 0.018(9) 0.024(9)
C5 0.062(9) 0.026(7) 0.031(8) 0.002(6) -0.009(7) -0.002(7)
C6 0.057(9) 0.049(9) 0.057(10) 0.024(8) -0.016(8) -0.013(7)
C7 0.053(8) 0.046(8) 0.059(10) 0.021(7) 0.009(7) 0.015(7)
C8 0.042(8) 0.058(10) 0.064(11) 0.039(9) 0.007(7) 0.009(7)
C9 0.038(7) 0.040(7) 0.030(7) 0.020(6) 0.009(6) 0.015(6)
O10 0.045(5) 0.054(6) 0.097(9) 0.029(6) 0.040(6) 0.009(5)
O11 0.048(5) 0.049(6) 0.060(6) 0.021(5) 0.007(5) 0.000(4)
C12 0.025(6) 0.046(8) 0.048(8) 0.020(7) 0.001(5) -0.007(6)
C13 0.015(5) 0.039(7) 0.049(7) 0.020(6) 0.005(5) 0.011(5)
O14 0.037(4) 0.039(5) 0.048(5) 0.025(4) 0.010(4) 0.008(4)
C15 0.033(6) 0.040(7) 0.050(8) 0.020(6) -0.001(5) 0.012(5)
C16 0.044(8) 0.045(8) 0.057(9) 0.010(7) 0.000(6) 0.012(6)
C17 0.045(8) 0.047(8) 0.036(7) 0.011(6) 0.011(6) 0.015(7)
O18 0.050(6) 0.065(6) 0.058(6) 0.026(5) 0.011(5) -0.002(5)
C19 0.075(10) 0.086(12) 0.040(9) 0.023(8) -0.002(8) 0.014(9)
Br2 0.1049(14) 0.0599(11) 0.0630(11) 0.0150(9) -0.0325(9) -0.0047(9)
N1A 0.028(5) 0.045(6) 0.036(6) 0.023(5) 0.000(4) 0.007(5)
C2A 0.030(7) 0.031(7) 0.056(9) 0.023(7) -0.001(6) 0.008(5)
C3A 0.035(7) 0.050(8) 0.063(10) 0.031(8) 0.002(7) 0.014(6)
C4A 0.043(8) 0.041(8) 0.054(9) 0.023(7) -0.003(6) 0.005(7)
C5A 0.070(10) 0.052(9) 0.039(9) 0.025(8) -0.018(7) -0.003(8)
C6A 0.052(9) 0.027(7) 0.070(11) 0.016(8) -0.015(8) 0.004(6)
C7A 0.049(9) 0.060(10) 0.071(11) 0.045(9) 0.026(8) 0.022(8)
C8A 0.038(7) 0.030(7) 0.048(8) 0.023(6) 0.012(6) 0.016(6)
C9A 0.026(6) 0.048(8) 0.055(10) 0.037(7) 0.003(6) 0.010(6)
O10A 0.044(5) 0.049(5) 0.047(5) 0.026(4) 0.009(4) 0.001(4)
O11A 0.041(5) 0.050(5) 0.044(6) 0.023(4) 0.012(4) 0.014(4)
C12A 0.027(6) 0.050(8) 0.045(8) 0.028(6) 0.005(5) 0.010(5)
C13A 0.031(6) 0.046(7) 0.041(7) 0.025(6) 0.000(5) 0.007(6)
O14A 0.032(4) 0.035(4) 0.048(5) 0.018(4) 0.001(4) 0.009(4)
C15A 0.023(6) 0.055(8) 0.043(7) 0.023(6) 0.002(5) 0.004(6)
C16A 0.041(7) 0.046(8) 0.048(8) 0.006(7) 0.006(6) 0.011(6)
C17A 0.038(8) 0.081(10) 0.045(8) 0.026(8) 0.004(6) 0.023(7)
O18A 0.026(5) 0.247(17) 0.068(8) 0.091(10) -0.003(5) 0.018(7)
C19A 0.046(8) 0.085(11) 0.052(9) 0.039(9) 0.016(7) 0.029(8)

loop_
_atom_type_symbol
_atom_type_description
_atom_type_scat_dispersion_real
_atom_type_scat_dispersion_imag
_atom_type_scat_source
C C 0.0033 0.0016 'International Tables Vol C Tables 4.2.6.8 and 6.1.1.4'
H H 0.0000 0.0000 'International Tables Vol C Tables 4.2.6.8 and 6.1.1.4'
N N 0.0061 0.0033 'International Tables Vol C Tables 4.2.6.8 and 6.1.1.4'
O O 0.0106 0.0060 'International Tables Vol C Tables 4.2.6.8 and 6.1.1.4'
Br Br -0.2901 2.4595 'International Tables Vol C Tables 4.2.6.8 and 6.1.1.4'

loop_
_geom_angle_atom_site_label_1
_geom_angle_atom_site_label_2
_geom_angle_atom_site_label_3
_geom_angle
C9 N1 C12 122.4(10)
C9 N1 C2 110.8(12)
C12 N1 C2 126.4(11)
O10 C2 N1 126.4(14)
O10 C2 C3 128.8(13)
N1 C2 C3 104.8(11)
C8 C3 C4 120.6(14)
C8 C3 C2 108.1(12)
C4 C3 C2 131.3(14)
C5 C4 C3 114.4(14)
C5 C4 H4 122.8
C3 C4 H4 122.8
C6 C5 C4 128.6(15)
C6 C5 Br1 115.6(11)
C4 C5 Br1 115.6(12)
C5 C6 C7 117.2(13)
C5 C6 H6 121.3
C7 C6 H6 121.4
C8 C7 C6 118.5(12)
C8 C7 H7 120.8
C6 C7 H7 120.8
C3 C8 C7 120.6(13)
C3 C8 C9 106.9(12)
C7 C8 C9 132.5(12)
O11 C9 N1 124.3(12)
O11 C9 C8 126.3(12)
N1 C9 C8 109.4(10)
N1 C12 C13 113.4(9)
N1 C12 H12A 108.9
C13 C12 H12A 108.9
N1 C12 H12B 108.9
C13 C12 H12B 108.9
H12A C12 H12B 107.7
O14 C13 C15 113.9(9)
O14 C13 C12 108.9(9)
C15 C13 C12 112.9(9)
O14 C13 H13 106.9
C15 C13 H13 106.9
C12 C13 H13 106.9
C17 C15 C13 113.1(10)
C17 C15 C16 108.0(10)
C13 C15 C16 110.4(9)
C17 C15 H15 108.4
C13 C15 H15 108.4
C16 C15 H15 108.4
C15 C16 H16A 109.5
C15 C16 H16B 109.5
H16A C16 H16B 109.5
C15 C16 H16C 109.5
H16A C16 H16C 109.5
H16B C16 H16C 109.5
O18 C17 C15 121.0(11)
O18 C17 C19 120.3(12)
C15 C17 C19 118.6(12)
C17 C19 H19A 109.5
C17 C19 H19B 109.5
H19A C19 H19B 109.5
C17 C19 H19C 109.5
H19A C19 H19C 109.5
H19B C19 H19C 109.5
C9A N1A C2A 114.0(10)
C9A N1A C12A 123.5(10)
C2A N1A C12A 122.0(9)
O10A C2A N1A 126.1(11)
O10A C2A C3A 128.8(12)
N1A C2A C3A 105.1(11)
C8A C3A C4A 120.7(13)
C8A C3A C2A 107.5(12)
C4A C3A C2A 131.6(13)
C5A C4A C3A 117.3(13)
C5A C4A H4A 121.8
C3A C4A H4A 120.8
C4A C5A C6A 125.8(14)
C4A C5A Br2 119.9(11)
C6A C5A Br2 114.2(11)
C7A C6A C5A 116.5(13)
C7A C6A H6A 121.2
C5A C6A H6A 122.2
C8A C7A C6A 118.0(13)
C8A C7A H7A 121.0
C6A C7A H7A 121.0
C3A C8A C7A 121.4(13)
C3A C8A C9A 109.5(11)
C7A C8A C9A 129.0(12)
O11A C9A N1A 127.4(12)
O11A C9A C8A 128.8(11)
N1A C9A C8A 103.7(10)
N1A C12A C13A 113.6(8)
N1A C12A H12C 108.8
C13A C12A H12C 108.8
N1A C12A H12D 108.9
C13A C12A H12D 108.9
H12C C12A H12D 107.7
O14A C13A C12A 108.4(9)
O14A C13A C15A 109.0(8)
C12A C13A C15A 116.1(9)
O14A C13A H13A 107.7
C12A C13A H13A 107.7
C15A C13A H13A 107.7
C16A C15A C13A 111.6(10)
C16A C15A C17A 107.8(11)
C13A C15A C17A 111.0(9)
C16A C15A H15A 108.8
C13A C15A H15A 108.8
C17A C15A H15A 108.8
C15A C16A H16D 109.5
C15A C16A H16E 109.5
H16D C16A H16E 109.5
C15A C16A H16F 109.5
H16D C16A H16F 109.5
H16E C16A H16F 109.5
O18A C17A C19A 121.9(12)
O18A C17A C15A 118.1(12)
C19A C17A C15A 119.9(10)
C17A C19A H19D 109.5
C17A C19A H19E 109.5
H19D C19A H19E 109.5
C17A C19A H19F 109.5
H19D C19A H19F 109.5
H19E C19A H19F 109.5

loop_
_geom_bond_atom_site_label_1
_geom_bond_atom_site_label_2
_geom_bond_distance
Br1 C5 1.922(14)
N1 C9 1.352(16)
N1 C12 1.429(17)
N1 C2 1.423(17)
C2 O10 1.201(15)
C2 C3 1.48(2)
C3 C8 1.402(19)
C3 C4 1.45(2)
C4 C5 1.35(2)
C4 H4 0.9300
C5 C6 1.33(2)
C6 C7 1.45(2)
C6 H6 0.9300
C7 C8 1.39(2)
C7 H7 0.9300
C8 C9 1.446(19)
C9 O11 1.196(13)
C12 C13 1.521(16)
C12 H12A 0.9700
C12 H12B 0.9700
C13 O14 1.383(13)
C13 C15 1.535(17)
C13 H13 0.9800
C15 C17 1.474(17)
C15 C16 1.561(16)
C15 H15 0.9800
C16 H16A 0.9600
C16 H16B 0.9600
C16 H16C 0.9600
C17 O18 1.226(15)
C17 C19 1.510(19)
C19 H19A 0.9600
C19 H19B 0.9600
C19 H19C 0.9600
Br2 C5A 1.952(15)
N1A C9A 1.372(15)
N1A C2A 1.399(16)
N1A C12A 1.468(15)
C2A O10A 1.201(14)
C2A C3A 1.504(18)
C3A C8A 1.362(17)
C3A C4A 1.37(2)
C4A C5A 1.29(2)
C4A H4A 0.9300
C5A C6A 1.39(2)
C6A C7A 1.40(2)
C6A H6A 0.9300
C7A C8A 1.37(2)
C7A H7A 0.9300
C8A C9A 1.524(19)
C9A O11A 1.184(14)
C12A C13A 1.525(16)
C12A H12C 0.9700
C12A H12D 0.9700
C13A O14A 1.425(13)
C13A C15A 1.514(16)
C13A H13A 0.9800
C15A C16A 1.521(17)
C15A C17A 1.575(16)
C15A H15A 0.9800
C16A H16D 0.9600
C16A H16E 0.9600
C16A H16F 0.9600
C17A O18A 1.199(15)
C17A C19A 1.463(19)
C19A H19D 0.9600
C19A H19E 0.9600
C19A H19F 0.9600
